data_1577122
loop_
_publ_author_name
'Olguin, Catherine'
'Tabacaru, Christian'
'Besse, Lennart'
'Simon, Martin'
'Golz, Christopher'
'Humanes, Marcos'
'Fernandez-Rodriguez, Manuel A.'
'Garc\'ia-Garc\'ia, Patricia'
'M\"ucke, Maike'
'Mata, Ricardo A.'
'Alcarazo, Manuel'

_publ_section_title
;
 Enantioselective Synthesis of Configurationally Stable [5]helicenes
 Containing 1,2-Azaborine Units
;
_journal_name_full 'Chemical Science'
_journal_paper_doi 10.1039/D6SC02344D
_journal_year 2026
_chemical_formula_moiety 'C H2 Cl2, 2(C41 H34 B N)'
_chemical_formula_sum 'C83 H70 B2 Cl2 N2'
_chemical_formula_weight 1187.93
_space_group_crystal_system monoclinic
_space_group_IT_number 14
_space_group_name_Hall '-P 2yn'
_space_group_name_H-M_alt 'P 1 21/n 1'
_atom_sites_solution_hydrogens geom
_atom_sites_solution_primary dual
_audit_creation_date 2024-03-13
_audit_creation_method
;FinalCif V135 by Daniel Kratzert, Freiburg 2024, 
https://dkratzert.de/finalcif.html
;
_audit_update_record
;
2025-11-28 deposited with the CCDC.	2026-04-23 downloaded from the CCDC.
;
_cell_angle_alpha 90
_cell_angle_beta 91.8780(10)
_cell_angle_gamma 90
_cell_formula_units_Z 4
_cell_length_a 20.1693(7)
_cell_length_b 12.1225(4)
_cell_length_c 25.9034(8)
_cell_measurement_reflns_used 4975
_cell_measurement_temperature 100.00
_cell_measurement_theta_max 27.050
_cell_measurement_theta_min 2.301
_cell_volume 6330.0(4)
_computing_cell_refinement 'SAINT V8.40B (?, 2016)'
_computing_data_collection 'Bruker BIS V6.2.15/2021-03-16 and APEX4 2022.1-1'
_computing_data_reduction 'SAINT V8.40B (?, 2016)'
_computing_molecular_graphics 'Olex2 1.5 (Dolomanov et al., 2009)'
_computing_publication_material 'Olex2 1.5 (Dolomanov et al., 2009)'
_computing_structure_refinement 'XL  (Sheldrick, 2008)'
_computing_structure_solution 'XT  (Sheldrick, 2015)'
_diffrn_ambient_environment N~2~
_diffrn_ambient_temperature 100.00
_diffrn_detector CPAD
_diffrn_detector_area_resol_mean 7.41
_diffrn_detector_type 'Bruker PHOTON III'
_diffrn_measured_fraction_theta_full 0.999
_diffrn_measured_fraction_theta_max 0.996
_diffrn_measurement_device 'four-circle diffractometer'
_diffrn_measurement_device_type 'Bruker D8 VENTURE dual wavelength Mo/Cu'
_diffrn_measurement_method '\w and \f scans'
_diffrn_measurement_specimen_support 'MiTeGen micromount'
_diffrn_radiation_monochromator 'mirror optics'
_diffrn_radiation_probe x-ray
_diffrn_radiation_type MoK\a
_diffrn_radiation_wavelength 0.71073
_diffrn_reflns_av_R_equivalents 0.0625
_diffrn_reflns_av_unetI/netI 0.0275
_diffrn_reflns_Laue_measured_fraction_full 0.999
_diffrn_reflns_Laue_measured_fraction_max 0.996
_diffrn_reflns_limit_h_max 25
_diffrn_reflns_limit_h_min -25
_diffrn_reflns_limit_k_max 15
_diffrn_reflns_limit_k_min 0
_diffrn_reflns_limit_l_max 33
_diffrn_reflns_limit_l_min 0
_diffrn_reflns_number 14435
_diffrn_reflns_point_group_measured_fraction_full 0.999
_diffrn_reflns_point_group_measured_fraction_max 0.996
_diffrn_reflns_theta_full 25.242
_diffrn_reflns_theta_max 27.188
_diffrn_reflns_theta_min 1.855
_diffrn_source 'microfocus sealed X-ray tube'
_diffrn_source_current 1.0
_diffrn_source_power 0.05
_diffrn_source_type 'Incoatec I\ms'
_diffrn_source_voltage 50.0
_diffrn_standards_number 0
_exptl_absorpt_coefficient_mu 0.152
_exptl_absorpt_correction_T_max 0.801361
_exptl_absorpt_correction_T_min 0.562570
_exptl_absorpt_correction_type multi-scan
_exptl_absorpt_process_details
;
 TWINABS-2012/1 (Bruker,2012) was used for absorption correction.
 
For component 1:
 wR2(int) was 0.1265 before and 0.0523 after correction.
 
For component 2:
 wR2(int) was 0.1280 before and 0.0542 after correction.
 The Ratio of minimum to maximum transmission is 0.70.

Final HKLF 4 output contains 246799 reflections, Rint = 0.0625
 (111805 with I > 3sig(I), Rint = 0.0485)
;
_exptl_crystal_colour colourless
_exptl_crystal_colour_primary colourless
_exptl_crystal_density_diffrn 1.246
_exptl_crystal_description plate
_exptl_crystal_F_000 2504
_exptl_crystal_recrystallization_method 'from dichloromethane.'
_exptl_crystal_size_max 0.395
_exptl_crystal_size_mid 0.386
_exptl_crystal_size_min 0.06
_refine_diff_density_max 0.489
_refine_diff_density_min -0.683
_refine_diff_density_rms 0.048
_refine_ls_extinction_method none
_refine_ls_goodness_of_fit_ref 1.029
_refine_ls_hydrogen_treatment constr
_refine_ls_matrix_type full
_refine_ls_number_parameters 813
_refine_ls_number_reflns 14435
_refine_ls_number_restraints 0
_refine_ls_restrained_S_all 1.029
_refine_ls_R_factor_all 0.0492
_refine_ls_R_factor_gt 0.0419
_refine_ls_shift/su_max 0.001
_refine_ls_shift/su_mean 0.000
_refine_ls_structure_factor_coef Fsqd
_refine_ls_weighting_details 'w=1/[\s^2^(Fo^2^)+(0.0413P)^2^+3.6706P] where P=(Fo^2^+2Fc^2^)/3'
_refine_ls_weighting_scheme calc
_refine_ls_wR_factor_gt 0.0974
_refine_ls_wR_factor_ref 0.1023
_reflns_Friedel_coverage 0.000
_reflns_number_gt 13174
_reflns_number_total 14435
_reflns_threshold_expression 'I > 2\s(I)'
_twin_special_details 'The data was integrated as a 2-component twin.'
_twin_individual_id 2
_twin_individual_twin_matrix_11 0.00012
_twin_individual_twin_matrix_12 0.00011
_twin_individual_twin_matrix_13 -1.0
_twin_individual_twin_matrix_21 -1.0
_twin_individual_twin_matrix_22 -1e-05
_twin_individual_twin_matrix_23 -4e-05
_twin_individual_twin_matrix_31 -5e-05
_twin_individual_twin_matrix_32 1.0
_twin_individual_twin_matrix_33 0.08389
_cod_data_source_file d6sc02344d2.cif
_cod_data_source_block mo_2282_cg_0m_4
_cod_database_code 1577122
_olex2_refinement_description
;
1. Twinned data refinement
 Scales: 0.5686(7)
 0.4314(7)
2. Fixed Uiso
 At 1.2 times of:
  All C(H) groups, All C(H,H) groups
 At 1.5 times of:
  All C(H,H,H) groups
3.a Secondary CH2 refined with riding coordinates:
 C83(H83A,H83B)
3.b Aromatic/amide H refined with riding coordinates:
 C5(H5), C6(H6), C9(H9), C10(H10), C11(H11), C12(H12), C13(H13), C16(H16),
 C19(H19), C20(H20), C22(H22), C23(H23), C25(H25), C28(H28), C29(H29), C30(H30),
  C31(H31), C35(H35), C37(H37), C44(H44), C47(H47), C49(H49), C51(H51),
 C52(H52), C53(H53), C54(H54), C57(H57), C58(H58), C60(H60), C61(H61), C66(H66),
  C67(H67), C69(H69), C70(H70), C71(H71), C72(H72), C76(H76), C78(H78)
3.c Idealised Me refined as rotating group:
 C24(H24A,H24B,H24C), C32(H32A,H32B,H32C), C39(H39A,H39B,H39C), C40(H40A,H40B,
 H40C), C41(H41A,H41B,H41C), C62(H62A,H62B,H62C), C73(H73A,H73B,H73C), C80(H80A,
 H80B,H80C), C81(H81A,H81B,H81C), C82(H82A,H82B,H82C)
;
_olex2_submission_special_instructions 'No special instructions were received'
_shelx_shelxl_version_number 2018/3
_shelx_space_group_comment
;
The symmetry employed for this shelxl refinement is uniquely defined
by the following loop, which should always be used as a source of
symmetry information in preference to the above space-group names.
They are only intended as comments.
;
_shelx_estimated_absorpt_t_min 0.942
_shelx_estimated_absorpt_t_max 0.991
_diffrn_measurement_ambient_temperature_device_make 'Oxford Cryostream 800'

loop_
_space_group_symop_operation_xyz
'x, y, z'
'-x+1/2, y+1/2, -z+1/2'
'-x, -y, -z'
'x-1/2, -y-1/2, z-1/2'

loop_
_atom_site_label
_atom_site_type_symbol
_atom_site_fract_x
_atom_site_fract_y
_atom_site_fract_z
_atom_site_U_iso_or_equiv
_atom_site_adp_type
_atom_site_occupancy
_atom_site_site_symmetry_order
_atom_site_calc_flag
_atom_site_refinement_flags_posn
_atom_site_refinement_flags_adp
_atom_site_refinement_flags_occupancy
_atom_site_disorder_assembly
_atom_site_disorder_group
Cl1 Cl 0.25560(3) 1.23426(5) 0.50160(2) 0.04297(15) Uani 1 1 d . . . . .
Cl2 Cl 0.40043(4) 1.24009(6) 0.49670(3) 0.05614(19) Uani 1 1 d . . . . .
C83 C 0.33180(12) 1.17984(18) 0.52540(8) 0.0351(5) Uani 1 1 d . . . . .
H83A H 0.335390 1.191657 0.563207 0.042 Uiso 1 1 calc R U . . .
H83B H 0.332415 1.099319 0.519063 0.042 Uiso 1 1 calc R U . . .
N1 N 0.40369(7) 1.30460(14) 0.25237(6) 0.0190(3) Uani 1 1 d . . . . .
C1 C 0.38730(8) 1.24249(14) 0.29609(6) 0.0164(3) Uani 1 1 d . . . . .
C2 C 0.32130(8) 1.24379(14) 0.31424(6) 0.0155(3) Uani 1 1 d . . . . .
C3 C 0.27190(8) 1.32009(14) 0.29148(7) 0.0158(3) Uani 1 1 d . . . . .
C4 C 0.28359(9) 1.36206(15) 0.24230(7) 0.0182(3) Uani 1 1 d . . . . .
C5 C 0.23165(9) 1.42102(15) 0.21560(7) 0.0210(4) Uani 1 1 d . . . . .
H5 H 0.238091 1.444917 0.181193 0.025 Uiso 1 1 calc R U . . .
C6 C 0.17336(9) 1.44387(16) 0.23799(7) 0.0228(4) Uani 1 1 d . . . . .
H6 H 0.138128 1.476788 0.218229 0.027 Uiso 1 1 calc R U . . .
C7 C 0.16486(9) 1.41867(15) 0.29095(7) 0.0202(4) Uani 1 1 d . . . . .
C8 C 0.21480(9) 1.35750(14) 0.31889(7) 0.0174(3) Uani 1 1 d . . . . .
C9 C 0.20907(9) 1.34966(15) 0.37327(7) 0.0205(4) Uani 1 1 d . . . . .
H9 H 0.242756 1.312796 0.393107 0.025 Uiso 1 1 calc R U . . .
C10 C 0.15611(10) 1.39398(16) 0.39782(8) 0.0261(4) Uani 1 1 d . . . . .
H10 H 0.154015 1.388415 0.434310 0.031 Uiso 1 1 calc R U . . .
C11 C 0.10487(10) 1.44758(17) 0.36959(8) 0.0273(4) Uani 1 1 d . . . . .
H11 H 0.067260 1.474836 0.386675 0.033 Uiso 1 1 calc R U . . .
C12 C 0.10950(9) 1.46026(16) 0.31736(8) 0.0243(4) Uani 1 1 d . . . . .
H12 H 0.075122 1.497483 0.298433 0.029 Uiso 1 1 calc R U . . .
C13 C 0.30550(9) 1.16680(14) 0.35200(6) 0.0163(3) Uani 1 1 d . . . . .
H13 H 0.260396 1.159120 0.360836 0.020 Uiso 1 1 calc R U . . .
C14 C 0.35322(9) 1.10014(14) 0.37754(6) 0.0162(3) Uani 1 1 d . . . . .
C15 C 0.42039(9) 1.11395(15) 0.36493(7) 0.0171(3) Uani 1 1 d . . . . .
C16 C 0.43529(9) 1.18031(15) 0.32254(7) 0.0176(3) Uani 1 1 d . . . . .
H16 H 0.479719 1.182859 0.311512 0.021 Uiso 1 1 calc R U . . .
C17 C 0.47234(9) 1.05841(15) 0.39475(7) 0.0178(3) Uani 1 1 d . . . . .
C18 C 0.54327(9) 1.08379(15) 0.38553(7) 0.0182(4) Uani 1 1 d . . . . .
C19 C 0.56640(9) 1.19306(16) 0.38599(7) 0.0216(4) Uani 1 1 d . . . . .
H19 H 0.536313 1.251582 0.392066 0.026 Uiso 1 1 calc R U . . .
C20 C 0.63233(9) 1.21687(16) 0.37772(7) 0.0221(4) Uani 1 1 d . . . . .
H20 H 0.646760 1.291468 0.377976 0.026 Uiso 1 1 calc R U . . .
C21 C 0.67789(9) 1.13283(17) 0.36901(7) 0.0222(4) Uani 1 1 d . . . . .
C22 C 0.65534(10) 1.02450(16) 0.36936(7) 0.0227(4) Uani 1 1 d . . . . .
H22 H 0.685812 0.966071 0.364216 0.027 Uiso 1 1 calc R U . . .
C23 C 0.58873(10) 0.99985(16) 0.37714(7) 0.0212(4) Uani 1 1 d . . . . .
H23 H 0.574373 0.925210 0.376686 0.025 Uiso 1 1 calc R U . . .
C24 C 0.74960(10) 1.15888(19) 0.36037(9) 0.0311(5) Uani 1 1 d . . . . .
H24A H 0.777712 1.102144 0.376832 0.047 Uiso 1 1 calc R U . . .
H24B H 0.760555 1.231021 0.375441 0.047 Uiso 1 1 calc R U . . .
H24C H 0.757255 1.160433 0.323213 0.047 Uiso 1 1 calc R U . . .
C25 C 0.45567(9) 0.98707(15) 0.43269(7) 0.0204(4) Uani 1 1 d . . . . .
H25 H 0.489963 0.950417 0.451962 0.024 Uiso 1 1 calc R U . . .
C26 C 0.38823(9) 0.96550(15) 0.44447(7) 0.0184(4) Uani 1 1 d . . . . .
C27 C 0.33594(9) 1.01999(14) 0.41693(6) 0.0176(3) Uani 1 1 d . . . . .
C28 C 0.27005(9) 0.99566(15) 0.42921(7) 0.0211(4) Uani 1 1 d . . . . .
H28 H 0.234516 1.030031 0.410369 0.025 Uiso 1 1 calc R U . . .
C29 C 0.25644(10) 0.92257(16) 0.46826(7) 0.0253(4) Uani 1 1 d . . . . .
H29 H 0.211689 0.906691 0.475898 0.030 Uiso 1 1 calc R U . . .
C30 C 0.30824(10) 0.87141(16) 0.49682(7) 0.0245(4) Uani 1 1 d . . . . .
H30 H 0.298609 0.822944 0.524403 0.029 Uiso 1 1 calc R U . . .
C31 C 0.37279(10) 0.89174(15) 0.48471(7) 0.0224(4) Uani 1 1 d . . . . .
H31 H 0.407682 0.855763 0.503607 0.027 Uiso 1 1 calc R U . . .
C32 C 0.47391(9) 1.3067(2) 0.23957(8) 0.0297(5) Uani 1 1 d . . . . .
H32A H 0.500343 1.334246 0.269262 0.044 Uiso 1 1 calc R U . . .
H32B H 0.479913 1.355327 0.209862 0.044 Uiso 1 1 calc R U . . .
H32C H 0.488439 1.231944 0.231025 0.044 Uiso 1 1 calc R U . . .
C33 C 0.37576(9) 1.42883(15) 0.17290(7) 0.0194(4) Uani 1 1 d . . . . .
C34 C 0.38158(9) 1.54479(16) 0.17706(7) 0.0215(4) Uani 1 1 d . . . . .
C35 C 0.40063(9) 1.60614(17) 0.13469(8) 0.0257(4) Uani 1 1 d . . . . .
H35 H 0.404292 1.683992 0.137860 0.031 Uiso 1 1 calc R U . . .
C36 C 0.41451(10) 1.55668(19) 0.08770(8) 0.0274(4) Uani 1 1 d . . . . .
C37 C 0.40998(9) 1.44269(19) 0.08421(7) 0.0265(4) Uani 1 1 d . . . . .
H37 H 0.419936 1.407577 0.052599 0.032 Uiso 1 1 calc R U . . .
C38 C 0.39114(9) 1.37811(17) 0.12604(7) 0.0222(4) Uani 1 1 d . . . . .
C39 C 0.39007(11) 1.25409(18) 0.12042(8) 0.0293(4) Uani 1 1 d . . . . .
H39A H 0.435574 1.225732 0.122558 0.044 Uiso 1 1 calc R U . . .
H39B H 0.369469 1.234302 0.086897 0.044 Uiso 1 1 calc R U . . .
H39C H 0.364463 1.221784 0.148148 0.044 Uiso 1 1 calc R U . . .
C40 C 0.43317(12) 1.6258(2) 0.04201(9) 0.0400(6) Uani 1 1 d . . . . .
H40A H 0.392976 1.656668 0.025360 0.060 Uiso 1 1 calc R U . . .
H40B H 0.456255 1.579717 0.017233 0.060 Uiso 1 1 calc R U . . .
H40C H 0.462421 1.685964 0.053744 0.060 Uiso 1 1 calc R U . . .
C41 C 0.36780(11) 1.60319(17) 0.22712(8) 0.0285(4) Uani 1 1 d . . . . .
H41A H 0.320372 1.598324 0.233889 0.043 Uiso 1 1 calc R U . . .
H41B H 0.380702 1.680877 0.224470 0.043 Uiso 1 1 calc R U . . .
H41C H 0.393401 1.568252 0.255473 0.043 Uiso 1 1 calc R U . . .
B1 B 0.35466(10) 1.35960(17) 0.22186(8) 0.0189(4) Uani 1 1 d . . . . .
N2 N 0.40418(7) 0.18779(13) 0.74047(6) 0.0195(3) Uani 1 1 d . . . . .
C42 C 0.38027(8) 0.25043(15) 0.69806(7) 0.0171(3) Uani 1 1 d . . . . .
C43 C 0.31154(8) 0.24776(14) 0.68316(6) 0.0153(3) Uani 1 1 d . . . . .
C44 C 0.28956(9) 0.32355(14) 0.64567(6) 0.0162(3) Uani 1 1 d . . . . .
H44 H 0.243179 0.330264 0.638795 0.019 Uiso 1 1 calc R U . . .
C45 C 0.33252(9) 0.39025(14) 0.61765(6) 0.0152(3) Uani 1 1 d . . . . .
C46 C 0.40182(9) 0.37953(15) 0.62822(7) 0.0168(3) Uani 1 1 d . . . . .
C47 C 0.42316(9) 0.31402(15) 0.67012(7) 0.0180(3) Uani 1 1 d . . . . .
H47 H 0.469028 0.313328 0.679708 0.022 Uiso 1 1 calc R U . . .
C48 C 0.44893(9) 0.43765(14) 0.59676(7) 0.0170(3) Uani 1 1 d . . . . .
C49 C 0.42565(9) 0.50424(15) 0.55790(7) 0.0180(3) Uani 1 1 d . . . . .
H49 H 0.456584 0.542010 0.537403 0.022 Uiso 1 1 calc R U . . .
C50 C 0.35630(9) 0.51935(15) 0.54683(7) 0.0189(4) Uani 1 1 d . . . . .
C51 C 0.33442(10) 0.58630(15) 0.50511(7) 0.0225(4) Uani 1 1 d . . . . .
H51 H 0.366085 0.621258 0.484234 0.027 Uiso 1 1 calc R U . . .
C52 C 0.26809(10) 0.60157(16) 0.49430(7) 0.0249(4) Uani 1 1 d . . . . .
H52 H 0.254055 0.644949 0.465420 0.030 Uiso 1 1 calc R U . . .
C53 C 0.22113(10) 0.55344(16) 0.52569(7) 0.0225(4) Uani 1 1 d . . . . .
H53 H 0.175263 0.567156 0.519061 0.027 Uiso 1 1 calc R U . . .
C54 C 0.24097(9) 0.48594(15) 0.56636(7) 0.0195(4) Uani 1 1 d . . . . .
H54 H 0.208554 0.452865 0.587185 0.023 Uiso 1 1 calc R U . . .
C55 C 0.30888(9) 0.46569(14) 0.57722(6) 0.0166(3) Uani 1 1 d . . . . .
C56 C 0.52144(9) 0.42027(15) 0.60688(7) 0.0169(3) Uani 1 1 d . . . . .
C57 C 0.54865(9) 0.31399(15) 0.60682(7) 0.0198(4) Uani 1 1 d . . . . .
H57 H 0.521141 0.252866 0.597854 0.024 Uiso 1 1 calc R U . . .
C58 C 0.61511(9) 0.29656(15) 0.61964(7) 0.0202(4) Uani 1 1 d . . . . .
H58 H 0.632242 0.223557 0.619882 0.024 Uiso 1 1 calc R U . . .
C59 C 0.65706(9) 0.38424(16) 0.63215(7) 0.0209(4) Uani 1 1 d . . . . .
C60 C 0.63090(10) 0.49044(16) 0.62997(8) 0.0243(4) Uani 1 1 d . . . . .
H60 H 0.659139 0.551821 0.636782 0.029 Uiso 1 1 calc R U . . .
C61 C 0.56394(9) 0.50802(15) 0.61797(7) 0.0217(4) Uani 1 1 d . . . . .
H61 H 0.547017 0.581163 0.617344 0.026 Uiso 1 1 calc R U . . .
C62 C 0.72871(10) 0.36443(18) 0.64764(8) 0.0276(4) Uani 1 1 d . . . . .
H62A H 0.756758 0.416938 0.629624 0.041 Uiso 1 1 calc R U . . .
H62B H 0.741094 0.289000 0.638358 0.041 Uiso 1 1 calc R U . . .
H62C H 0.734884 0.374479 0.685032 0.041 Uiso 1 1 calc R U . . .
C63 C 0.26604(9) 0.17183(14) 0.70881(7) 0.0165(3) Uani 1 1 d . . . . .
C64 C 0.20431(9) 0.13334(14) 0.68509(7) 0.0167(3) Uani 1 1 d . . . . .
C65 C 0.16006(9) 0.07200(15) 0.71603(7) 0.0192(4) Uani 1 1 d . . . . .
C66 C 0.17792(9) 0.04832(16) 0.76833(7) 0.0212(4) Uani 1 1 d . . . . .
H66 H 0.146464 0.015686 0.790170 0.025 Uiso 1 1 calc R U . . .
C67 C 0.24004(9) 0.07227(15) 0.78727(7) 0.0204(4) Uani 1 1 d . . . . .
H67 H 0.252749 0.049546 0.821269 0.024 Uiso 1 1 calc R U . . .
C68 C 0.28635(9) 0.13061(15) 0.75721(7) 0.0170(3) Uani 1 1 d . . . . .
C69 C 0.10036(9) 0.02925(16) 0.69366(8) 0.0231(4) Uani 1 1 d . . . . .
H69 H 0.070234 -0.008552 0.714857 0.028 Uiso 1 1 calc R U . . .
C70 C 0.08533(9) 0.04144(17) 0.64206(8) 0.0257(4) Uani 1 1 d . . . . .
H70 H 0.044707 0.013731 0.627710 0.031 Uiso 1 1 calc R U . . .
C71 C 0.13066(10) 0.09546(15) 0.61044(7) 0.0224(4) Uani 1 1 d . . . . .
H71 H 0.121615 0.100596 0.574298 0.027 Uiso 1 1 calc R U . . .
C72 C 0.18774(9) 0.14066(15) 0.63142(7) 0.0193(4) Uani 1 1 d . . . . .
H72 H 0.217102 0.178021 0.609428 0.023 Uiso 1 1 calc R U . . .
C73 C 0.47657(9) 0.1852(2) 0.74951(8) 0.0305(5) Uani 1 1 d . . . . .
H73A H 0.497714 0.157343 0.718583 0.046 Uiso 1 1 calc R U . . .
H73B H 0.487512 0.136667 0.778823 0.046 Uiso 1 1 calc R U . . .
H73C H 0.492681 0.259895 0.757161 0.046 Uiso 1 1 calc R U . . .
C74 C 0.38909(9) 0.06427(16) 0.82158(7) 0.0196(4) Uani 1 1 d . . . . .
C75 C 0.39263(9) -0.05237(16) 0.81796(7) 0.0213(4) Uani 1 1 d . . . . .
C76 C 0.41520(9) -0.11374(17) 0.86027(8) 0.0240(4) Uani 1 1 d . . . . .
H76 H 0.417860 -0.191723 0.857338 0.029 Uiso 1 1 calc R U . . .
C77 C 0.43406(9) -0.06372(18) 0.90696(8) 0.0262(4) Uani 1 1 d . . . . .
C78 C 0.43237(9) 0.05066(18) 0.90976(7) 0.0248(4) Uani 1 1 d . . . . .
H78 H 0.446360 0.085949 0.941003 0.030 Uiso 1 1 calc R U . . .
C79 C 0.41063(9) 0.11518(16) 0.86781(7) 0.0211(4) Uani 1 1 d . . . . .
C80 C 0.41318(11) 0.23931(18) 0.87246(8) 0.0296(4) Uani 1 1 d . . . . .
H80A H 0.399032 0.261315 0.906798 0.044 Uiso 1 1 calc R U . . .
H80B H 0.383503 0.272371 0.846036 0.044 Uiso 1 1 calc R U . . .
H80C H 0.458650 0.264801 0.867557 0.044 Uiso 1 1 calc R U . . .
C81 C 0.45572(12) -0.1317(2) 0.95341(9) 0.0401(6) Uani 1 1 d . . . . .
H81A H 0.500853 -0.110570 0.964552 0.060 Uiso 1 1 calc R U . . .
H81B H 0.454905 -0.210130 0.944214 0.060 Uiso 1 1 calc R U . . .
H81C H 0.425451 -0.118537 0.981595 0.060 Uiso 1 1 calc R U . . .
C82 C 0.37238(11) -0.11038(17) 0.76839(8) 0.0274(4) Uani 1 1 d . . . . .
H82A H 0.324446 -0.102356 0.762098 0.041 Uiso 1 1 calc R U . . .
H82B H 0.383621 -0.188844 0.771219 0.041 Uiso 1 1 calc R U . . .
H82C H 0.395920 -0.077633 0.739650 0.041 Uiso 1 1 calc R U . . .
B2 B 0.36081(10) 0.13274(17) 0.77365(8) 0.0190(4) Uani 1 1 d . . . . .

loop_
_atom_site_aniso_label
_atom_site_aniso_U_11
_atom_site_aniso_U_22
_atom_site_aniso_U_33
_atom_site_aniso_U_23
_atom_site_aniso_U_13
_atom_site_aniso_U_12
Cl1 0.0611(4) 0.0370(3) 0.0303(2) -0.0056(2) -0.0051(2) 0.0166(3)
Cl2 0.0645(4) 0.0439(3) 0.0608(4) -0.0259(3) 0.0143(3) -0.0160(3)
C83 0.0516(14) 0.0282(11) 0.0254(10) -0.0053(8) 0.0004(9) 0.0086(10)
N1 0.0149(7) 0.0223(8) 0.0198(7) 0.0056(6) 0.0019(6) -0.0001(6)
C1 0.0167(8) 0.0158(8) 0.0166(8) 0.0023(7) -0.0015(6) -0.0004(7)
C2 0.0155(8) 0.0147(8) 0.0163(8) -0.0004(6) -0.0022(6) 0.0001(7)
C3 0.0144(8) 0.0129(8) 0.0199(8) 0.0004(6) -0.0019(6) -0.0016(7)
C4 0.0194(9) 0.0144(8) 0.0207(8) 0.0006(7) -0.0017(7) -0.0014(7)
C5 0.0227(9) 0.0192(9) 0.0208(8) 0.0047(7) -0.0021(7) 0.0004(7)
C6 0.0190(9) 0.0210(9) 0.0278(9) 0.0051(8) -0.0062(7) 0.0020(7)
C7 0.0175(8) 0.0147(8) 0.0282(9) 0.0004(7) -0.0024(7) -0.0010(7)
C8 0.0162(8) 0.0129(8) 0.0229(9) -0.0012(7) -0.0011(7) -0.0024(7)
C9 0.0203(9) 0.0173(8) 0.0240(9) 0.0009(7) 0.0021(7) -0.0007(7)
C10 0.0280(10) 0.0219(9) 0.0288(10) -0.0003(8) 0.0077(8) -0.0024(8)
C11 0.0211(9) 0.0226(10) 0.0385(11) -0.0036(8) 0.0085(8) 0.0007(8)
C12 0.0169(9) 0.0192(9) 0.0369(11) -0.0004(8) -0.0005(8) 0.0002(7)
C13 0.0174(8) 0.0151(8) 0.0164(8) -0.0016(7) -0.0010(6) -0.0013(7)
C14 0.0210(9) 0.0141(8) 0.0135(8) -0.0012(6) -0.0012(6) 0.0006(7)
C15 0.0204(8) 0.0141(8) 0.0166(8) -0.0010(6) -0.0012(7) 0.0010(7)
C16 0.0139(8) 0.0174(8) 0.0215(8) 0.0016(7) -0.0004(6) 0.0012(7)
C17 0.0206(9) 0.0149(8) 0.0177(8) -0.0033(7) -0.0027(7) 0.0031(7)
C18 0.0198(9) 0.0192(9) 0.0155(8) 0.0006(7) -0.0042(7) 0.0032(7)
C19 0.0226(9) 0.0186(9) 0.0234(9) -0.0024(7) -0.0031(7) 0.0056(7)
C20 0.0230(9) 0.0187(9) 0.0241(9) 0.0013(7) -0.0037(7) 0.0016(7)
C21 0.0217(9) 0.0262(10) 0.0186(8) 0.0022(7) -0.0006(7) 0.0029(8)
C22 0.0235(9) 0.0223(9) 0.0224(9) -0.0009(7) 0.0019(7) 0.0071(8)
C23 0.0270(9) 0.0173(9) 0.0191(8) -0.0012(7) -0.0021(7) 0.0027(8)
C24 0.0227(10) 0.0318(11) 0.0389(11) 0.0047(9) 0.0038(8) 0.0036(9)
C25 0.0254(9) 0.0160(8) 0.0194(8) -0.0006(7) -0.0039(7) 0.0054(7)
C26 0.0261(9) 0.0137(8) 0.0153(8) -0.0022(6) -0.0013(7) 0.0017(7)
C27 0.0252(9) 0.0127(8) 0.0148(8) -0.0017(6) -0.0009(7) -0.0011(7)
C28 0.0248(9) 0.0196(9) 0.0187(8) 0.0000(7) -0.0035(7) -0.0023(8)
C29 0.0301(10) 0.0242(10) 0.0216(9) 0.0025(8) -0.0001(8) -0.0068(8)
C30 0.0357(11) 0.0185(9) 0.0192(9) 0.0027(7) 0.0000(8) -0.0043(8)
C31 0.0328(10) 0.0154(8) 0.0185(8) 0.0011(7) -0.0049(7) -0.0003(8)
C32 0.0164(9) 0.0415(13) 0.0313(10) 0.0150(9) 0.0043(8) 0.0016(9)
C33 0.0155(8) 0.0217(9) 0.0210(8) 0.0063(7) -0.0013(7) -0.0005(7)
C34 0.0169(9) 0.0234(9) 0.0241(9) 0.0066(7) -0.0010(7) 0.0006(7)
C35 0.0203(9) 0.0246(10) 0.0321(10) 0.0109(8) -0.0017(8) -0.0016(8)
C36 0.0193(9) 0.0388(12) 0.0240(9) 0.0136(9) -0.0021(7) -0.0024(8)
C37 0.0175(9) 0.0418(12) 0.0203(9) 0.0038(8) 0.0004(7) -0.0015(9)
C38 0.0147(8) 0.0269(10) 0.0248(9) 0.0033(8) 0.0002(7) -0.0011(8)
C39 0.0284(10) 0.0299(11) 0.0300(10) -0.0032(8) 0.0049(8) -0.0016(9)
C40 0.0397(13) 0.0508(15) 0.0292(11) 0.0192(10) -0.0006(9) -0.0065(11)
C41 0.0330(11) 0.0226(10) 0.0301(10) 0.0010(8) 0.0023(8) 0.0000(9)
B1 0.0221(10) 0.0151(9) 0.0194(9) 0.0020(8) -0.0010(8) -0.0008(8)
N2 0.0143(7) 0.0223(8) 0.0216(7) 0.0068(6) -0.0010(6) -0.0003(6)
C42 0.0172(8) 0.0164(8) 0.0177(8) 0.0025(7) -0.0005(6) 0.0023(7)
C43 0.0157(8) 0.0145(8) 0.0159(8) 0.0001(6) 0.0023(6) -0.0002(7)
C44 0.0165(8) 0.0149(8) 0.0172(8) -0.0012(6) 0.0009(6) 0.0020(7)
C45 0.0172(8) 0.0140(8) 0.0146(8) -0.0012(6) 0.0018(6) 0.0016(7)
C46 0.0182(8) 0.0146(8) 0.0177(8) -0.0013(7) 0.0028(6) -0.0002(7)
C47 0.0141(8) 0.0183(8) 0.0215(8) 0.0007(7) 0.0007(6) 0.0001(7)
C48 0.0177(8) 0.0148(8) 0.0188(8) -0.0020(7) 0.0039(7) -0.0024(7)
C49 0.0207(9) 0.0152(8) 0.0184(8) 0.0000(7) 0.0051(7) -0.0021(7)
C50 0.0244(9) 0.0152(8) 0.0173(8) -0.0005(7) 0.0018(7) 0.0007(7)
C51 0.0293(10) 0.0207(9) 0.0177(8) 0.0042(7) 0.0042(7) -0.0013(8)
C52 0.0327(11) 0.0207(9) 0.0211(9) 0.0063(7) -0.0026(8) -0.0006(8)
C53 0.0218(9) 0.0225(9) 0.0232(9) 0.0010(7) -0.0013(7) 0.0044(8)
C54 0.0211(9) 0.0184(8) 0.0190(8) 0.0020(7) 0.0019(7) -0.0005(7)
C55 0.0205(8) 0.0139(8) 0.0155(8) -0.0004(6) 0.0019(6) 0.0011(7)
C56 0.0174(8) 0.0180(8) 0.0154(8) 0.0013(7) 0.0045(6) -0.0010(7)
C57 0.0205(9) 0.0160(8) 0.0231(9) -0.0025(7) 0.0043(7) -0.0035(7)
C58 0.0226(9) 0.0172(8) 0.0212(9) 0.0009(7) 0.0048(7) 0.0002(7)
C59 0.0205(9) 0.0236(9) 0.0186(8) 0.0005(7) 0.0021(7) -0.0006(8)
C60 0.0244(9) 0.0201(9) 0.0283(10) -0.0015(8) -0.0013(8) -0.0053(8)
C61 0.0235(9) 0.0155(8) 0.0261(9) -0.0004(7) 0.0020(7) -0.0001(7)
C62 0.0230(10) 0.0290(10) 0.0304(10) 0.0004(8) -0.0028(8) -0.0004(8)
C63 0.0172(8) 0.0139(8) 0.0184(8) 0.0021(6) 0.0029(6) 0.0016(7)
C64 0.0177(8) 0.0135(8) 0.0190(8) 0.0002(6) 0.0012(6) 0.0016(7)
C65 0.0178(8) 0.0169(8) 0.0229(9) 0.0011(7) 0.0013(7) 0.0007(7)
C66 0.0190(9) 0.0213(9) 0.0235(9) 0.0033(7) 0.0057(7) -0.0019(7)
C67 0.0219(9) 0.0194(9) 0.0199(8) 0.0046(7) 0.0019(7) -0.0005(7)
C68 0.0177(8) 0.0147(8) 0.0187(8) 0.0015(7) 0.0014(7) 0.0005(7)
C69 0.0150(8) 0.0220(9) 0.0325(10) 0.0016(8) 0.0020(7) -0.0013(7)
C70 0.0173(9) 0.0236(10) 0.0355(11) -0.0019(8) -0.0073(8) -0.0019(8)
C71 0.0249(9) 0.0198(9) 0.0221(9) -0.0002(7) -0.0054(7) 0.0026(8)
C72 0.0214(9) 0.0156(8) 0.0208(9) 0.0021(7) 0.0008(7) 0.0015(7)
C73 0.0145(9) 0.0409(13) 0.0358(11) 0.0188(10) -0.0025(8) 0.0018(9)
C74 0.0151(8) 0.0230(9) 0.0207(9) 0.0057(7) 0.0007(7) -0.0008(7)
C75 0.0186(9) 0.0227(9) 0.0226(9) 0.0064(7) 0.0028(7) 0.0001(7)
C76 0.0183(9) 0.0252(10) 0.0286(10) 0.0090(8) 0.0027(7) 0.0005(8)
C77 0.0166(9) 0.0372(11) 0.0248(9) 0.0141(9) 0.0001(7) -0.0007(8)
C78 0.0176(9) 0.0355(11) 0.0211(9) 0.0059(8) -0.0027(7) -0.0012(8)
C79 0.0152(8) 0.0256(10) 0.0225(9) 0.0042(8) -0.0003(7) -0.0009(7)
C80 0.0285(11) 0.0288(11) 0.0311(10) 0.0001(9) -0.0054(8) -0.0036(9)
C81 0.0419(13) 0.0468(14) 0.0314(11) 0.0200(10) -0.0044(9) 0.0048(11)
C82 0.0329(11) 0.0209(9) 0.0284(10) 0.0025(8) -0.0009(8) 0.0023(8)
B2 0.0202(10) 0.0164(9) 0.0201(9) 0.0025(8) -0.0015(8) 0.0010(8)

loop_
_atom_type_symbol
_atom_type_description
_atom_type_scat_dispersion_real
_atom_type_scat_dispersion_imag
_atom_type_scat_source
C C 0.0033 0.0016 'International Tables Vol C Tables 4.2.6.8 and 6.1.1.4'
H H 0.0000 0.0000 'International Tables Vol C Tables 4.2.6.8 and 6.1.1.4'
B B 0.0013 0.0007 'International Tables Vol C Tables 4.2.6.8 and 6.1.1.4'
Cl Cl 0.1484 0.1585 'International Tables Vol C Tables 4.2.6.8 and 6.1.1.4'
N N 0.0061 0.0033 'International Tables Vol C Tables 4.2.6.8 and 6.1.1.4'

loop_
_geom_angle_atom_site_label_1
_geom_angle_atom_site_label_2
_geom_angle_atom_site_label_3
_geom_angle
_geom_angle_site_symmetry_1
_geom_angle_site_symmetry_3
_geom_angle_publ_flag
Cl1 C83 H83A 109.0 . . ?
Cl1 C83 H83B 109.0 . . ?
Cl2 C83 Cl1 112.77(13) . . ?
Cl2 C83 H83A 109.0 . . ?
Cl2 C83 H83B 109.0 . . ?
H83A C83 H83B 107.8 . . ?
C1 N1 C32 116.45(15) . . ?
C1 N1 B1 121.58(15) . . ?
B1 N1 C32 121.95(16) . . ?
N1 C1 C2 120.36(15) . . ?
C16 C1 N1 120.56(16) . . ?
C16 C1 C2 119.08(16) . . ?
C1 C2 C3 120.19(15) . . ?
C13 C2 C1 117.41(15) . . ?
C13 C2 C3 122.33(15) . . ?
C4 C3 C2 117.52(16) . . ?
C4 C3 C8 119.61(16) . . ?
C8 C3 C2 122.77(15) . . ?
C3 C4 C5 118.70(17) . . ?
C3 C4 B1 119.41(16) . . ?
C5 C4 B1 121.20(16) . . ?
C4 C5 H5 119.1 . . ?
C6 C5 C4 121.82(17) . . ?
C6 C5 H5 119.1 . . ?
C5 C6 H6 119.9 . . ?
C5 C6 C7 120.17(17) . . ?
C7 C6 H6 119.9 . . ?
C6 C7 C8 119.69(17) . . ?
C12 C7 C6 120.67(17) . . ?
C12 C7 C8 119.49(18) . . ?
C7 C8 C3 118.27(16) . . ?
C9 C8 C3 123.93(16) . . ?
C9 C8 C7 117.29(16) . . ?
C8 C9 H9 119.2 . . ?
C10 C9 C8 121.59(18) . . ?
C10 C9 H9 119.2 . . ?
C9 C10 H10 119.6 . . ?
C9 C10 C11 120.72(19) . . ?
C11 C10 H10 119.6 . . ?
C10 C11 H11 120.2 . . ?
C12 C11 C10 119.58(18) . . ?
C12 C11 H11 120.2 . . ?
C7 C12 H12 119.4 . . ?
C11 C12 C7 121.10(18) . . ?
C11 C12 H12 119.4 . . ?
C2 C13 H13 118.5 . . ?
C2 C13 C14 123.07(16) . . ?
C14 C13 H13 118.5 . . ?
C13 C14 C15 118.01(16) . . ?
C13 C14 C27 122.44(16) . . ?
C15 C14 C27 119.53(16) . . ?
C14 C15 C17 120.27(16) . . ?
C16 C15 C14 118.72(16) . . ?
C16 C15 C17 121.00(16) . . ?
C1 C16 C15 122.27(16) . . ?
C1 C16 H16 118.9 . . ?
C15 C16 H16 118.9 . . ?
C15 C17 C18 120.03(16) . . ?
C25 C17 C15 119.32(17) . . ?
C25 C17 C18 120.58(16) . . ?
C19 C18 C17 120.91(16) . . ?
C23 C18 C17 121.00(17) . . ?
C23 C18 C19 118.08(17) . . ?
C18 C19 H19 119.5 . . ?
C20 C19 C18 121.05(17) . . ?
C20 C19 H19 119.5 . . ?
C19 C20 H20 119.5 . . ?
C19 C20 C21 120.93(18) . . ?
C21 C20 H20 119.5 . . ?
C20 C21 C24 120.82(18) . . ?
C22 C21 C20 118.13(17) . . ?
C22 C21 C24 121.04(18) . . ?
C21 C22 H22 119.4 . . ?
C21 C22 C23 121.29(17) . . ?
C23 C22 H22 119.4 . . ?
C18 C23 C22 120.51(18) . . ?
C18 C23 H23 119.7 . . ?
C22 C23 H23 119.7 . . ?
C21 C24 H24A 109.5 . . ?
C21 C24 H24B 109.5 . . ?
C21 C24 H24C 109.5 . . ?
H24A C24 H24B 109.5 . . ?
H24A C24 H24C 109.5 . . ?
H24B C24 H24C 109.5 . . ?
C17 C25 H25 119.0 . . ?
C17 C25 C26 122.07(16) . . ?
C26 C25 H25 119.0 . . ?
C27 C26 C25 120.36(16) . . ?
C31 C26 C25 120.48(16) . . ?
C31 C26 C27 119.15(17) . . ?
C26 C27 C14 118.14(16) . . ?
C28 C27 C14 123.11(16) . . ?
C28 C27 C26 118.75(16) . . ?
C27 C28 H28 119.6 . . ?
C29 C28 C27 120.82(17) . . ?
C29 C28 H28 119.6 . . ?
C28 C29 H29 119.8 . . ?
C28 C29 C30 120.50(19) . . ?
C30 C29 H29 119.8 . . ?
C29 C30 H30 120.1 . . ?
C31 C30 C29 119.70(17) . . ?
C31 C30 H30 120.1 . . ?
C26 C31 H31 119.5 . . ?
C30 C31 C26 121.02(17) . . ?
C30 C31 H31 119.5 . . ?
N1 C32 H32A 109.5 . . ?
N1 C32 H32B 109.5 . . ?
N1 C32 H32C 109.5 . . ?
H32A C32 H32B 109.5 . . ?
H32A C32 H32C 109.5 . . ?
H32B C32 H32C 109.5 . . ?
C34 C33 B1 119.17(17) . . ?
C38 C33 C34 118.74(17) . . ?
C38 C33 B1 122.05(17) . . ?
C33 C34 C41 120.92(17) . . ?
C35 C34 C33 119.72(18) . . ?
C35 C34 C41 119.36(18) . . ?
C34 C35 H35 119.1 . . ?
C34 C35 C36 121.88(19) . . ?
C36 C35 H35 119.1 . . ?
C35 C36 C40 120.6(2) . . ?
C37 C36 C35 118.09(18) . . ?
C37 C36 C40 121.3(2) . . ?
C36 C37 H37 119.1 . . ?
C36 C37 C38 121.7(2) . . ?
C38 C37 H37 119.1 . . ?
C33 C38 C39 121.08(17) . . ?
C37 C38 C33 119.84(19) . . ?
C37 C38 C39 119.05(18) . . ?
C38 C39 H39A 109.5 . . ?
C38 C39 H39B 109.5 . . ?
C38 C39 H39C 109.5 . . ?
H39A C39 H39B 109.5 . . ?
H39A C39 H39C 109.5 . . ?
H39B C39 H39C 109.5 . . ?
C36 C40 H40A 109.5 . . ?
C36 C40 H40B 109.5 . . ?
C36 C40 H40C 109.5 . . ?
H40A C40 H40B 109.5 . . ?
H40A C40 H40C 109.5 . . ?
H40B C40 H40C 109.5 . . ?
C34 C41 H41A 109.5 . . ?
C34 C41 H41B 109.5 . . ?
C34 C41 H41C 109.5 . . ?
H41A C41 H41B 109.5 . . ?
H41A C41 H41C 109.5 . . ?
H41B C41 H41C 109.5 . . ?
N1 B1 C4 117.25(16) . . ?
N1 B1 C33 119.63(16) . . ?
C4 B1 C33 122.60(16) . . ?
C42 N2 C73 116.65(15) . . ?
C42 N2 B2 121.75(15) . . ?
B2 N2 C73 121.58(16) . . ?
N2 C42 C43 120.25(15) . . ?
C47 C42 N2 120.38(15) . . ?
C47 C42 C43 119.37(16) . . ?
C42 C43 C63 120.40(15) . . ?
C44 C43 C42 117.13(16) . . ?
C44 C43 C63 122.39(15) . . ?
C43 C44 H44 118.3 . . ?
C43 C44 C45 123.38(16) . . ?
C45 C44 H44 118.3 . . ?
C44 C45 C46 117.86(16) . . ?
C44 C45 C55 122.63(16) . . ?
C46 C45 C55 119.46(15) . . ?
C45 C46 C48 120.29(16) . . ?
C47 C46 C45 118.44(15) . . ?
C47 C46 C48 121.26(16) . . ?
C42 C47 C46 122.72(16) . . ?
C42 C47 H47 118.6 . . ?
C46 C47 H47 118.6 . . ?
C46 C48 C56 119.20(15) . . ?
C49 C48 C46 119.06(16) . . ?
C49 C48 C56 121.71(16) . . ?
C48 C49 H49 118.8 . . ?
C48 C49 C50 122.36(16) . . ?
C50 C49 H49 118.8 . . ?
C51 C50 C49 120.44(17) . . ?
C51 C50 C55 119.33(17) . . ?
C55 C50 C49 120.22(16) . . ?
C50 C51 H51 119.6 . . ?
C52 C51 C50 120.87(17) . . ?
C52 C51 H51 119.6 . . ?
C51 C52 H52 120.0 . . ?
C51 C52 C53 120.07(17) . . ?
C53 C52 H52 120.0 . . ?
C52 C53 H53 119.8 . . ?
C54 C53 C52 120.40(18) . . ?
C54 C53 H53 119.8 . . ?
C53 C54 H54 119.7 . . ?
C53 C54 C55 120.65(17) . . ?
C55 C54 H54 119.7 . . ?
C50 C55 C45 118.42(16) . . ?
C54 C55 C45 123.01(16) . . ?
C54 C55 C50 118.56(16) . . ?
C57 C56 C48 120.77(16) . . ?
C61 C56 C48 121.49(16) . . ?
C61 C56 C57 117.72(16) . . ?
C56 C57 H57 119.5 . . ?
C58 C57 C56 121.05(17) . . ?
C58 C57 H57 119.5 . . ?
C57 C58 H58 119.5 . . ?
C57 C58 C59 121.03(17) . . ?
C59 C58 H58 119.5 . . ?
C58 C59 C60 118.09(17) . . ?
C58 C59 C62 120.76(18) . . ?
C60 C59 C62 121.15(17) . . ?
C59 C60 H60 119.5 . . ?
C59 C60 C61 120.94(18) . . ?
C61 C60 H60 119.5 . . ?
C56 C61 C60 121.07(18) . . ?
C56 C61 H61 119.5 . . ?
C60 C61 H61 119.5 . . ?
C59 C62 H62A 109.5 . . ?
C59 C62 H62B 109.5 . . ?
C59 C62 H62C 109.5 . . ?
H62A C62 H62B 109.5 . . ?
H62A C62 H62C 109.5 . . ?
H62B C62 H62C 109.5 . . ?
C64 C63 C43 123.34(15) . . ?
C68 C63 C43 117.33(16) . . ?
C68 C63 C64 119.21(16) . . ?
C65 C64 C63 118.31(16) . . ?
C72 C64 C63 124.50(16) . . ?
C72 C64 C65 116.75(16) . . ?
C66 C65 C64 119.82(16) . . ?
C69 C65 C64 119.95(17) . . ?
C69 C65 C66 120.12(17) . . ?
C65 C66 H66 119.9 . . ?
C67 C66 C65 120.15(17) . . ?
C67 C66 H66 119.9 . . ?
C66 C67 H67 119.3 . . ?
C66 C67 C68 121.42(17) . . ?
C68 C67 H67 119.3 . . ?
C63 C68 C67 119.32(16) . . ?
C63 C68 B2 119.59(16) . . ?
C67 C68 B2 120.39(16) . . ?
C65 C69 H69 119.4 . . ?
C70 C69 C65 121.18(18) . . ?
C70 C69 H69 119.4 . . ?
C69 C70 H70 120.3 . . ?
C69 C70 C71 119.39(17) . . ?
C71 C70 H70 120.3 . . ?
C70 C71 H71 119.7 . . ?
C72 C71 C70 120.52(18) . . ?
C72 C71 H71 119.7 . . ?
C64 C72 H72 119.0 . . ?
C71 C72 C64 122.01(17) . . ?
C71 C72 H72 119.0 . . ?
N2 C73 H73A 109.5 . . ?
N2 C73 H73B 109.5 . . ?
N2 C73 H73C 109.5 . . ?
H73A C73 H73B 109.5 . . ?
H73A C73 H73C 109.5 . . ?
H73B C73 H73C 109.5 . . ?
C75 C74 B2 119.20(17) . . ?
C79 C74 C75 118.67(17) . . ?
C79 C74 B2 122.13(17) . . ?
C74 C75 C82 120.53(17) . . ?
C76 C75 C74 119.83(18) . . ?
C76 C75 C82 119.64(18) . . ?
C75 C76 H76 119.2 . . ?
C75 C76 C77 121.63(19) . . ?
C77 C76 H76 119.2 . . ?
C76 C77 C81 121.1(2) . . ?
C78 C77 C76 118.24(18) . . ?
C78 C77 C81 120.6(2) . . ?
C77 C78 H78 119.1 . . ?
C77 C78 C79 121.70(19) . . ?
C79 C78 H78 119.1 . . ?
C74 C79 C80 120.99(17) . . ?
C78 C79 C74 119.85(18) . . ?
C78 C79 C80 119.12(18) . . ?
C79 C80 H80A 109.5 . . ?
C79 C80 H80B 109.5 . . ?
C79 C80 H80C 109.5 . . ?
H80A C80 H80B 109.5 . . ?
H80A C80 H80C 109.5 . . ?
H80B C80 H80C 109.5 . . ?
C77 C81 H81A 109.5 . . ?
C77 C81 H81B 109.5 . . ?
C77 C81 H81C 109.5 . . ?
H81A C81 H81B 109.5 . . ?
H81A C81 H81C 109.5 . . ?
H81B C81 H81C 109.5 . . ?
C75 C82 H82A 109.5 . . ?
C75 C82 H82B 109.5 . . ?
C75 C82 H82C 109.5 . . ?
H82A C82 H82B 109.5 . . ?
H82A C82 H82C 109.5 . . ?
H82B C82 H82C 109.5 . . ?
N2 B2 C68 117.05(16) . . ?
N2 B2 C74 120.65(16) . . ?
C68 B2 C74 121.88(16) . . ?

loop_
_geom_bond_atom_site_label_1
_geom_bond_atom_site_label_2
_geom_bond_distance
_geom_bond_site_symmetry_2
_geom_bond_publ_flag
Cl1 C83 1.765(2) . ?
Cl2 C83 1.752(3) . ?
C83 H83A 0.9900 . ?
C83 H83B 0.9900 . ?
N1 C1 1.408(2) . ?
N1 C32 1.465(2) . ?
N1 B1 1.413(2) . ?
C1 C2 1.426(2) . ?
C1 C16 1.390(2) . ?
C2 C3 1.469(2) . ?
C2 C13 1.396(2) . ?
C3 C4 1.399(2) . ?
C3 C8 1.446(2) . ?
C4 C5 1.428(3) . ?
C4 B1 1.545(3) . ?
C5 H5 0.9500 . ?
C5 C6 1.356(3) . ?
C6 H6 0.9500 . ?
C6 C7 1.421(3) . ?
C7 C8 1.429(2) . ?
C7 C12 1.421(3) . ?
C8 C9 1.420(2) . ?
C9 H9 0.9500 . ?
C9 C10 1.371(3) . ?
C10 H10 0.9500 . ?
C10 C11 1.406(3) . ?
C11 H11 0.9500 . ?
C11 C12 1.368(3) . ?
C12 H12 0.9500 . ?
C13 H13 0.9500 . ?
C13 C14 1.405(2) . ?
C14 C15 1.414(2) . ?
C14 C27 1.459(2) . ?
C15 C16 1.402(2) . ?
C15 C17 1.447(2) . ?
C16 H16 0.9500 . ?
C17 C18 1.490(3) . ?
C17 C25 1.360(3) . ?
C18 C19 1.404(3) . ?
C18 C23 1.392(3) . ?
C19 H19 0.9500 . ?
C19 C20 1.384(3) . ?
C20 H20 0.9500 . ?
C20 C21 1.395(3) . ?
C21 C22 1.390(3) . ?
C21 C24 1.504(3) . ?
C22 H22 0.9500 . ?
C22 C23 1.397(3) . ?
C23 H23 0.9500 . ?
C24 H24A 0.9800 . ?
C24 H24B 0.9800 . ?
C24 H24C 0.9800 . ?
C25 H25 0.9500 . ?
C25 C26 1.428(3) . ?
C26 C27 1.417(3) . ?
C26 C31 1.416(2) . ?
C27 C28 1.408(3) . ?
C28 H28 0.9500 . ?
C28 C29 1.379(3) . ?
C29 H29 0.9500 . ?
C29 C30 1.405(3) . ?
C30 H30 0.9500 . ?
C30 C31 1.372(3) . ?
C31 H31 0.9500 . ?
C32 H32A 0.9800 . ?
C32 H32B 0.9800 . ?
C32 H32C 0.9800 . ?
C33 C34 1.414(3) . ?
C33 C38 1.405(3) . ?
C33 B1 1.590(3) . ?
C34 C35 1.390(3) . ?
C34 C41 1.511(3) . ?
C35 H35 0.9500 . ?
C35 C36 1.393(3) . ?
C36 C37 1.388(3) . ?
C36 C40 1.508(3) . ?
C37 H37 0.9500 . ?
C37 C38 1.399(3) . ?
C38 C39 1.511(3) . ?
C39 H39A 0.9800 . ?
C39 H39B 0.9800 . ?
C39 H39C 0.9800 . ?
C40 H40A 0.9800 . ?
C40 H40B 0.9800 . ?
C40 H40C 0.9800 . ?
C41 H41A 0.9800 . ?
C41 H41B 0.9800 . ?
C41 H41C 0.9800 . ?
N2 C42 1.407(2) . ?
N2 C73 1.471(2) . ?
N2 B2 1.414(3) . ?
C42 C43 1.427(2) . ?
C42 C47 1.381(2) . ?
C43 C44 1.398(2) . ?
C43 C63 1.473(2) . ?
C44 H44 0.9500 . ?
C44 C45 1.404(2) . ?
C45 C46 1.421(2) . ?
C45 C55 1.459(2) . ?
C46 C47 1.401(2) . ?
C46 C48 1.454(2) . ?
C47 H47 0.9500 . ?
C48 C49 1.362(2) . ?
C48 C56 1.492(2) . ?
C49 H49 0.9500 . ?
C49 C50 1.430(3) . ?
C50 C51 1.411(2) . ?
C50 C55 1.417(2) . ?
C51 H51 0.9500 . ?
C51 C52 1.370(3) . ?
C52 H52 0.9500 . ?
C52 C53 1.396(3) . ?
C53 H53 0.9500 . ?
C53 C54 1.383(2) . ?
C54 H54 0.9500 . ?
C54 C55 1.411(3) . ?
C56 C57 1.400(3) . ?
C56 C61 1.390(3) . ?
C57 H57 0.9500 . ?
C57 C58 1.386(3) . ?
C58 H58 0.9500 . ?
C58 C59 1.390(3) . ?
C59 C60 1.392(3) . ?
C59 C62 1.506(3) . ?
C60 H60 0.9500 . ?
C60 C61 1.392(3) . ?
C61 H61 0.9500 . ?
C62 H62A 0.9800 . ?
C62 H62B 0.9800 . ?
C62 H62C 0.9800 . ?
C63 C64 1.448(2) . ?
C63 C68 1.398(2) . ?
C64 C65 1.428(2) . ?
C64 C72 1.422(2) . ?
C65 C66 1.420(3) . ?
C65 C69 1.417(3) . ?
C66 H66 0.9500 . ?
C66 C67 1.362(3) . ?
C67 H67 0.9500 . ?
C67 C68 1.424(2) . ?
C68 B2 1.548(3) . ?
C69 H69 0.9500 . ?
C69 C70 1.369(3) . ?
C70 H70 0.9500 . ?
C70 C71 1.409(3) . ?
C71 H71 0.9500 . ?
C71 C72 1.371(3) . ?
C72 H72 0.9500 . ?
C73 H73A 0.9800 . ?
C73 H73B 0.9800 . ?
C73 H73C 0.9800 . ?
C74 C75 1.419(3) . ?
C74 C79 1.404(3) . ?
C74 B2 1.584(3) . ?
C75 C76 1.389(3) . ?
C75 C82 1.508(3) . ?
C76 H76 0.9500 . ?
C76 C77 1.394(3) . ?
C77 C78 1.389(3) . ?
C77 C81 1.511(3) . ?
C78 H78 0.9500 . ?
C78 C79 1.398(3) . ?
C79 C80 1.510(3) . ?
C80 H80A 0.9800 . ?
C80 H80B 0.9800 . ?
C80 H80C 0.9800 . ?
C81 H81A 0.9800 . ?
C81 H81B 0.9800 . ?
C81 H81C 0.9800 . ?
C82 H82A 0.9800 . ?
C82 H82B 0.9800 . ?
C82 H82C 0.9800 . ?

loop_
_geom_torsion_atom_site_label_1
_geom_torsion_atom_site_label_2
_geom_torsion_atom_site_label_3
_geom_torsion_atom_site_label_4
_geom_torsion
_geom_torsion_site_symmetry_1
_geom_torsion_site_symmetry_2
_geom_torsion_site_symmetry_3
_geom_torsion_site_symmetry_4
_geom_torsion_publ_flag
N1 C1 C2 C3 -7.5(2) . . . . ?
N1 C1 C2 C13 169.41(16) . . . . ?
N1 C1 C16 C15 -177.37(16) . . . . ?
C1 N1 B1 C4 7.9(3) . . . . ?
C1 N1 B1 C33 179.91(16) . . . . ?
C1 C2 C3 C4 21.0(2) . . . . ?
C1 C2 C3 C8 -155.31(16) . . . . ?
C1 C2 C13 C14 9.2(2) . . . . ?
C2 C1 C16 C15 3.5(3) . . . . ?
C2 C3 C4 C5 169.53(16) . . . . ?
C2 C3 C4 B1 -19.9(2) . . . . ?
C2 C3 C8 C7 -171.13(16) . . . . ?
C2 C3 C8 C9 17.3(3) . . . . ?
C2 C13 C14 C15 1.4(3) . . . . ?
C2 C13 C14 C27 -179.99(16) . . . . ?
C3 C2 C13 C14 -174.04(16) . . . . ?
C3 C4 C5 C6 4.7(3) . . . . ?
C3 C4 B1 N1 6.0(3) . . . . ?
C3 C4 B1 C33 -165.66(17) . . . . ?
C3 C8 C9 C10 174.92(17) . . . . ?
C4 C3 C8 C7 12.6(2) . . . . ?
C4 C3 C8 C9 -158.98(17) . . . . ?
C4 C5 C6 C7 6.2(3) . . . . ?
C5 C4 B1 N1 176.40(17) . . . . ?
C5 C4 B1 C33 4.7(3) . . . . ?
C5 C6 C7 C8 -7.4(3) . . . . ?
C5 C6 C7 C12 168.14(18) . . . . ?
C6 C7 C8 C3 -1.9(3) . . . . ?
C6 C7 C8 C9 170.25(17) . . . . ?
C6 C7 C12 C11 -172.18(18) . . . . ?
C7 C8 C9 C10 3.3(3) . . . . ?
C8 C3 C4 C5 -14.0(2) . . . . ?
C8 C3 C4 B1 156.59(16) . . . . ?
C8 C7 C12 C11 3.4(3) . . . . ?
C8 C9 C10 C11 1.0(3) . . . . ?
C9 C10 C11 C12 -3.2(3) . . . . ?
C10 C11 C12 C7 0.9(3) . . . . ?
C12 C7 C8 C3 -177.50(16) . . . . ?
C12 C7 C8 C9 -5.4(3) . . . . ?
C13 C2 C3 C4 -155.70(16) . . . . ?
C13 C2 C3 C8 28.0(3) . . . . ?
C13 C14 C15 C16 -9.6(2) . . . . ?
C13 C14 C15 C17 171.73(16) . . . . ?
C13 C14 C27 C26 -173.13(16) . . . . ?
C13 C14 C27 C28 6.0(3) . . . . ?
C14 C15 C16 C1 7.3(3) . . . . ?
C14 C15 C17 C18 -172.51(16) . . . . ?
C14 C15 C17 C25 4.5(3) . . . . ?
C14 C27 C28 C29 -177.29(17) . . . . ?
C15 C14 C27 C26 5.5(2) . . . . ?
C15 C14 C27 C28 -175.43(16) . . . . ?
C15 C17 C18 C19 52.0(2) . . . . ?
C15 C17 C18 C23 -129.11(18) . . . . ?
C15 C17 C25 C26 -0.5(3) . . . . ?
C16 C1 C2 C3 171.69(16) . . . . ?
C16 C1 C2 C13 -11.4(2) . . . . ?
C16 C15 C17 C18 8.8(3) . . . . ?
C16 C15 C17 C25 -174.21(17) . . . . ?
C17 C15 C16 C1 -174.04(17) . . . . ?
C17 C18 C19 C20 179.64(16) . . . . ?
C17 C18 C23 C22 -178.96(16) . . . . ?
C17 C25 C26 C27 -0.9(3) . . . . ?
C17 C25 C26 C31 -179.19(17) . . . . ?
C18 C17 C25 C26 176.47(16) . . . . ?
C18 C19 C20 C21 -0.4(3) . . . . ?
C19 C18 C23 C22 -0.1(3) . . . . ?
C19 C20 C21 C22 -0.6(3) . . . . ?
C19 C20 C21 C24 -179.61(18) . . . . ?
C20 C21 C22 C23 1.3(3) . . . . ?
C21 C22 C23 C18 -1.0(3) . . . . ?
C23 C18 C19 C20 0.8(3) . . . . ?
C24 C21 C22 C23 -179.71(18) . . . . ?
C25 C17 C18 C19 -124.89(19) . . . . ?
C25 C17 C18 C23 54.0(2) . . . . ?
C25 C26 C27 C14 -1.6(2) . . . . ?
C25 C26 C27 C28 179.26(16) . . . . ?
C25 C26 C31 C30 179.18(17) . . . . ?
C26 C27 C28 C29 1.8(3) . . . . ?
C27 C14 C15 C16 171.75(16) . . . . ?
C27 C14 C15 C17 -6.9(2) . . . . ?
C27 C26 C31 C30 0.9(3) . . . . ?
C27 C28 C29 C30 0.4(3) . . . . ?
C28 C29 C30 C31 -2.0(3) . . . . ?
C29 C30 C31 C26 1.4(3) . . . . ?
C31 C26 C27 C14 176.72(16) . . . . ?
C31 C26 C27 C28 -2.4(3) . . . . ?
C32 N1 C1 C2 174.27(17) . . . . ?
C32 N1 C1 C16 -4.9(3) . . . . ?
C32 N1 B1 C4 -173.62(18) . . . . ?
C32 N1 B1 C33 -1.7(3) . . . . ?
C33 C34 C35 C36 -0.1(3) . . . . ?
C34 C33 C38 C37 -1.7(3) . . . . ?
C34 C33 C38 C39 176.05(18) . . . . ?
C34 C33 B1 N1 -99.9(2) . . . . ?
C34 C33 B1 C4 71.6(2) . . . . ?
C34 C35 C36 C37 -1.1(3) . . . . ?
C34 C35 C36 C40 178.26(19) . . . . ?
C35 C36 C37 C38 0.9(3) . . . . ?
C36 C37 C38 C33 0.5(3) . . . . ?
C36 C37 C38 C39 -177.36(19) . . . . ?
C38 C33 C34 C35 1.6(3) . . . . ?
C38 C33 C34 C41 -178.02(17) . . . . ?
C38 C33 B1 N1 77.8(2) . . . . ?
C38 C33 B1 C4 -110.7(2) . . . . ?
C40 C36 C37 C38 -178.43(18) . . . . ?
C41 C34 C35 C36 179.46(18) . . . . ?
B1 N1 C1 C2 -7.2(3) . . . . ?
B1 N1 C1 C16 173.64(17) . . . . ?
B1 C4 C5 C6 -165.75(18) . . . . ?
B1 C33 C34 C35 179.37(16) . . . . ?
B1 C33 C34 C41 -0.2(3) . . . . ?
B1 C33 C38 C37 -179.46(17) . . . . ?
B1 C33 C38 C39 -1.7(3) . . . . ?
N2 C42 C43 C44 171.05(16) . . . . ?
N2 C42 C43 C63 -5.7(3) . . . . ?
N2 C42 C47 C46 -178.76(17) . . . . ?
C42 N2 B2 C68 8.2(3) . . . . ?
C42 N2 B2 C74 -179.08(17) . . . . ?
C42 C43 C44 C45 8.8(3) . . . . ?
C42 C43 C63 C64 -156.02(17) . . . . ?
C42 C43 C63 C68 20.0(2) . . . . ?
C43 C42 C47 C46 2.0(3) . . . . ?
C43 C44 C45 C46 0.0(3) . . . . ?
C43 C44 C45 C55 177.48(16) . . . . ?
C43 C63 C64 C65 -171.72(16) . . . . ?
C43 C63 C64 C72 16.2(3) . . . . ?
C43 C63 C68 C67 169.55(16) . . . . ?
C43 C63 C68 B2 -20.0(2) . . . . ?
C44 C43 C63 C64 27.4(3) . . . . ?
C44 C43 C63 C68 -156.57(17) . . . . ?
C44 C45 C46 C47 -7.9(2) . . . . ?
C44 C45 C46 C48 173.49(15) . . . . ?
C44 C45 C55 C50 -172.33(16) . . . . ?
C44 C45 C55 C54 6.4(3) . . . . ?
C45 C46 C47 C42 7.1(3) . . . . ?
C45 C46 C48 C49 1.5(3) . . . . ?
C45 C46 C48 C56 -176.76(16) . . . . ?
C46 C45 C55 C50 5.1(2) . . . . ?
C46 C45 C55 C54 -176.21(17) . . . . ?
C46 C48 C49 C50 0.1(3) . . . . ?
C46 C48 C56 C57 54.9(2) . . . . ?
C46 C48 C56 C61 -123.43(19) . . . . ?
C47 C42 C43 C44 -9.7(2) . . . . ?
C47 C42 C43 C63 173.56(16) . . . . ?
C47 C46 C48 C49 -177.07(17) . . . . ?
C47 C46 C48 C56 4.7(3) . . . . ?
C48 C46 C47 C42 -174.39(17) . . . . ?
C48 C49 C50 C51 -177.91(17) . . . . ?
C48 C49 C50 C55 1.1(3) . . . . ?
C48 C56 C57 C58 -175.56(16) . . . . ?
C48 C56 C61 C60 176.65(17) . . . . ?
C49 C48 C56 C57 -123.29(19) . . . . ?
C49 C48 C56 C61 58.4(2) . . . . ?
C49 C50 C51 C52 -179.78(18) . . . . ?
C49 C50 C55 C45 -3.6(3) . . . . ?
C49 C50 C55 C54 177.62(16) . . . . ?
C50 C51 C52 C53 2.0(3) . . . . ?
C51 C50 C55 C45 175.38(16) . . . . ?
C51 C50 C55 C54 -3.4(3) . . . . ?
C51 C52 C53 C54 -3.1(3) . . . . ?
C52 C53 C54 C55 0.8(3) . . . . ?
C53 C54 C55 C45 -176.31(16) . . . . ?
C53 C54 C55 C50 2.4(3) . . . . ?
C55 C45 C46 C47 174.52(16) . . . . ?
C55 C45 C46 C48 -4.1(3) . . . . ?
C55 C50 C51 C52 1.2(3) . . . . ?
C56 C48 C49 C50 178.25(16) . . . . ?
C56 C57 C58 C59 -1.1(3) . . . . ?
C57 C56 C61 C60 -1.7(3) . . . . ?
C57 C58 C59 C60 -1.8(3) . . . . ?
C57 C58 C59 C62 178.08(17) . . . . ?
C58 C59 C60 C61 2.9(3) . . . . ?
C59 C60 C61 C56 -1.2(3) . . . . ?
C61 C56 C57 C58 2.8(3) . . . . ?
C62 C59 C60 C61 -176.98(18) . . . . ?
C63 C43 C44 C45 -174.52(16) . . . . ?
C63 C64 C65 C66 -1.4(3) . . . . ?
C63 C64 C65 C69 -177.53(16) . . . . ?
C63 C64 C72 C71 175.02(17) . . . . ?
C63 C68 B2 N2 6.6(3) . . . . ?
C63 C68 B2 C74 -165.99(17) . . . . ?
C64 C63 C68 C67 -14.3(3) . . . . ?
C64 C63 C68 B2 156.22(17) . . . . ?
C64 C65 C66 C67 -7.8(3) . . . . ?
C64 C65 C69 C70 2.9(3) . . . . ?
C65 C64 C72 C71 2.8(3) . . . . ?
C65 C66 C67 C68 6.1(3) . . . . ?
C65 C69 C70 C71 1.3(3) . . . . ?
C66 C65 C69 C70 -173.29(19) . . . . ?
C66 C67 C68 C63 5.1(3) . . . . ?
C66 C67 C68 B2 -165.28(18) . . . . ?
C67 C68 B2 N2 176.95(17) . . . . ?
C67 C68 B2 C74 4.4(3) . . . . ?
C68 C63 C64 C65 12.3(2) . . . . ?
C68 C63 C64 C72 -159.78(17) . . . . ?
C69 C65 C66 C67 168.35(18) . . . . ?
C69 C70 C71 C72 -3.4(3) . . . . ?
C70 C71 C72 C64 1.3(3) . . . . ?
C72 C64 C65 C66 171.36(17) . . . . ?
C72 C64 C65 C69 -4.8(3) . . . . ?
C73 N2 C42 C43 173.17(18) . . . . ?
C73 N2 C42 C47 -6.1(3) . . . . ?
C73 N2 B2 C68 -173.66(18) . . . . ?
C73 N2 B2 C74 -1.0(3) . . . . ?
C74 C75 C76 C77 0.7(3) . . . . ?
C75 C74 C79 C78 -2.6(3) . . . . ?
C75 C74 C79 C80 175.07(18) . . . . ?
C75 C74 B2 N2 -101.4(2) . . . . ?
C75 C74 B2 C68 70.9(2) . . . . ?
C75 C76 C77 C78 -2.6(3) . . . . ?
C75 C76 C77 C81 177.33(19) . . . . ?
C76 C77 C78 C79 1.9(3) . . . . ?
C77 C78 C79 C74 0.7(3) . . . . ?
C77 C78 C79 C80 -177.01(19) . . . . ?
C79 C74 C75 C76 1.9(3) . . . . ?
C79 C74 C75 C82 -177.76(17) . . . . ?
C79 C74 B2 N2 78.9(2) . . . . ?
C79 C74 B2 C68 -108.8(2) . . . . ?
C81 C77 C78 C79 -178.05(18) . . . . ?
C82 C75 C76 C77 -179.60(18) . . . . ?
B2 N2 C42 C43 -8.6(3) . . . . ?
B2 N2 C42 C47 172.11(18) . . . . ?
B2 C74 C75 C76 -177.82(17) . . . . ?
B2 C74 C75 C82 2.5(3) . . . . ?
B2 C74 C79 C78 177.12(17) . . . . ?
B2 C74 C79 C80 -5.2(3) . . . . ?
